data_1535855
loop_
_publ_author_name
'Irran, E.'
'Juergens, B.'
'Schnick, W.'

_publ_section_title
;
 Trimerization of alkali dicyanamides M (N (C N)2) and formation of
 tricyanomelaminates M3 (C6 N9) (M= K, Rb) in the melt: Crystal structure
 determination of three polymorphs of K (N (C N)2), two of Rb (N (C N)2),
 and one of K3 (C6 N9) and Rb3 (C6 N9) from X-ray powder diffractometry
;
_journal_name_full 'Chemistry - A European Journal'
_journal_page_first 5372
_journal_page_last 5381
_journal_volume 7
_journal_year 2001
_chemical_formula_sum 'C6 N9 Rb3'
_chemical_name_systematic 'Rb3 (C6 N9)'
_space_group_IT_number 14
_symmetry_space_group_name_Hall '-P 2ybc'
_symmetry_space_group_name_H-M 'P 1 21/c 1'
_cell_angle_alpha 90
_cell_angle_beta 98.741
_cell_angle_gamma 90
_cell_formula_units_Z 4
_cell_length_a 3.89927
_cell_length_b 12.2606
_cell_length_c 25.4745
_cell_volume 1203.724
_citation_journal_id_ASTM CEUJED
_cod_data_source_file Irran_CEUJED_2001_263.cif
_cod_data_source_block C6N9Rb3
_cod_database_code 1535855

loop_
_symmetry_equiv_pos_as_xyz
x,y,z
-x,y+1/2,-z+1/2
-x,-y,-z
x,-y-1/2,z-1/2

loop_
_atom_site_label
_atom_site_type_symbol
_atom_site_fract_x
_atom_site_fract_y
_atom_site_fract_z
_atom_site_occupancy
_atom_site_U_iso_or_equiv
Rb1 Rb+1 0.5527 0.41085 0.10192 1 0.0
N3 N-1 0.036 0.3131 0.3012 1 0.0
N2 N-1 0.025 0.1336 0.3311 1 0.0
N4 N-1 -0.031 0.457 0.357 1 0.0
N6 N-1 0.057 0.1692 0.2421 1 0.0
N1 N-1 -0.019 0.2774 0.3888 1 0.0
C5 C+2 0.016 0.1245 0.4696 1 0.0
N7 N-1 -0.061 0.5514 0.4419 1 0.0
Rb3 Rb+1 0.4273 0.487 0.25793 1 0.0
Rb2 Rb+1 0.5184 0.34811 0.48497 1 0.0
C4 C+2 -0.041 0.5018 0.4051 1 0.0
N8 N-1 0.032 0.1548 0.5117 1 0.0
C2 C+2 0.031 0.17 0.3811 1 0.0
N9 N-1 0.137 0.2989 0.1707 1 0.0
N5 N-1 -0.043 0.0979 0.4177 1 0.0
C1 C+2 0.038 0.35 0.3511 1 0.0
C3 C+2 0.052 0.2052 0.2919 1 0.0
C6 C+2 0.122 0.241 0.2047 1 0.0
